data_7048174
loop_
_publ_author_name
'Li, Zhuang'
'Zhang, Shengzi'
'Yin, Wenlong'
'Lin, Zheshuai'
'Yao, Jiyong'
'Wu, Yicheng'

_publ_section_title
;
 Na<sub>3</sub>Ca<sub>4</sub>(TeO<sub>3</sub>)(PO<sub>4</sub>)<sub>3</sub>:
 a new noncentrosymmetric tellurite phosphate with fascinating
 multimember-ring architectures and intriguing nonlinear optical
 performance.
;
_journal_issue 48
_journal_name_full 'Dalton transactions (Cambridge, England : 2003)'
_journal_page_first 17198
_journal_page_last 17201
_journal_paper_doi 10.1039/c8dt04354j
_journal_volume 47
_journal_year 2018
_chemical_formula_moiety '0.5(Ca8 Na6 O30 P6 Te2)'
_chemical_formula_sum 'Ca4 Na3 O15 P3 Te'
_chemical_formula_weight 689.80
_space_group_crystal_system hexagonal
_space_group_IT_number 173
_space_group_name_Hall 'P 6c'
_space_group_name_H-M_alt 'P 63'
_symmetry_space_group_name_Hall 'P 6c'
_symmetry_space_group_name_H-M 'P 63'
_atom_sites_solution_primary direct
_audit_creation_date 2018-10-26
_audit_creation_method
;
Olex2 1.2
(compiled 2018.05.29 svn.r3508 for OlexSys, GUI svn.r5506)
;
_audit_update_record
;
2018-10-26 deposited with the CCDC.
2018-11-19 downloaded from the CCDC.
;
_cell_angle_alpha 90
_cell_angle_beta 90
_cell_angle_gamma 120
_cell_formula_units_Z 2
_cell_length_a 10.7110(3)
_cell_length_b 10.7110(3)
_cell_length_c 6.8995(3)
_cell_measurement_reflns_used 6941
_cell_measurement_temperature 153(2)
_cell_measurement_theta_max 26.3020
_cell_measurement_theta_min 3.6440
_cell_volume 685.50(4)
_computing_molecular_graphics 'Olex2 (Dolomanov et al., 2009)'
_computing_publication_material 'Olex2 (Dolomanov et al., 2009)'
_computing_structure_refinement 'XL (Sheldrick, 2008)'
_computing_structure_solution 'XS (Sheldrick, 2008)'
_diffrn_ambient_temperature 153(2)
_diffrn_measured_fraction_theta_full 0.960
_diffrn_measured_fraction_theta_max 0.959
_diffrn_measurement_device_type 'multiwire proportional'
_diffrn_measurement_method 'phi and omega scans'
_diffrn_radiation_monochromator graphite
_diffrn_radiation_type MoK\a
_diffrn_radiation_wavelength 0.71073
_diffrn_reflns_av_R_equivalents 0.0296
_diffrn_reflns_av_unetI/netI 0.0166
_diffrn_reflns_Laue_measured_fraction_full 0.960
_diffrn_reflns_Laue_measured_fraction_max 0.959
_diffrn_reflns_limit_h_max 11
_diffrn_reflns_limit_h_min -13
_diffrn_reflns_limit_k_max 13
_diffrn_reflns_limit_k_min -12
_diffrn_reflns_limit_l_max 8
_diffrn_reflns_limit_l_min -8
_diffrn_reflns_number 7380
_diffrn_reflns_point_group_measured_fraction_full 0.957
_diffrn_reflns_point_group_measured_fraction_max 0.958
_diffrn_reflns_theta_full 25.242
_diffrn_reflns_theta_max 26.350
_diffrn_reflns_theta_min 3.680
_diffrn_source 'fine-focus sealed tube'
_exptl_absorpt_coefficient_mu 4.197
_exptl_absorpt_correction_T_max 1.00000
_exptl_absorpt_correction_T_min 0.53809
_exptl_absorpt_correction_type multi-scan
_exptl_crystal_colour colorless
_exptl_crystal_density_diffrn 3.342
_exptl_crystal_density_method 'not measured'
_exptl_crystal_description prism
_exptl_crystal_F_000 660
_exptl_crystal_size_max 0.2
_exptl_crystal_size_mid 0.2
_exptl_crystal_size_min 0.2
_refine_diff_density_max 1.039
_refine_diff_density_min -1.111
_refine_diff_density_rms 0.223
_refine_ls_abs_structure_details
;
 Flack x determined using 407 quotients [(I+)-(I-)]/[(I+)+(I-)]
 (Parsons, Flack and Wagner, Acta Cryst. B69 (2013) 249-259).
;
_refine_ls_abs_structure_Flack 0.003(12)
_refine_ls_extinction_coef 0.042(4)
_refine_ls_extinction_expression Fc^*^=kFc[1+0.001xFc^2^\l^3^/sin(2\q)]^-1/4^
_refine_ls_extinction_method SHELXL
_refine_ls_goodness_of_fit_ref 1.196
_refine_ls_hydrogen_treatment undef
_refine_ls_matrix_type full
_refine_ls_number_parameters 80
_refine_ls_number_reflns 896
_refine_ls_number_restraints 1
_refine_ls_restrained_S_all 1.195
_refine_ls_R_factor_all 0.0409
_refine_ls_R_factor_gt 0.0409
_refine_ls_shift/su_max 0.081
_refine_ls_shift/su_mean 0.004
_refine_ls_structure_factor_coef Fsqd
_refine_ls_weighting_details 'w=1/[\s^2^(Fo^2^)+15.3099P] where P=(Fo^2^+2Fc^2^)/3'
_refine_ls_weighting_scheme calc
_refine_ls_wR_factor_gt 0.0965
_refine_ls_wR_factor_ref 0.0965
_reflns_Friedel_coverage 0.836
_reflns_Friedel_fraction_full 0.955
_reflns_Friedel_fraction_max 0.958
_reflns_number_gt 896
_reflns_number_total 896
_reflns_threshold_expression 'I > 2\s(I)'
_cod_data_source_file c8dt04354j2.cif
_cod_data_source_block 007
_cod_depositor_comments 'Adding full bibliography for 7048174.cif.'
_cod_original_cell_volume 685.50(5)
_cod_database_code 7048174
_shelxl_version_number 2014-3
_shelx_space_group_comment
;
The symmetry employed for this shelxl refinement is uniquely defined
by the following loop, which should always be used as a source of
symmetry information in preference to the above space-group names.
They are only intended as comments.
;
_olex2_refinement_description
;
;
_olex2_submission_special_instructions 'No special instructions were received'

loop_
_space_group_symop_operation_xyz
'x, y, z'
'x-y, x, z+1/2'
'-y, x-y, z'
'-x, -y, z+1/2'
'-x+y, -x, z'
'y, -x+y, z+1/2'

loop_
_atom_site_label
_atom_site_type_symbol
_atom_site_fract_x
_atom_site_fract_y
_atom_site_fract_z
_atom_site_U_iso_or_equiv
_atom_site_adp_type
_atom_site_occupancy
_atom_site_site_symmetry_order
_atom_site_calc_flag
_atom_site_refinement_flags_posn
_atom_site_refinement_flags_adp
_atom_site_refinement_flags_occupancy
P1 P -0.1727(4) -0.8242(4) -1.1596(5) 0.0109(8) Uani 1 1 d . . .
Ca1 Ca -0.0575(3) -0.5300(3) -0.9263(4) 0.0126(7) Uani 1 1 d . . .
Ca2 Ca 0.0000 -1.0000 -1.3765(14) 0.0423(17) Uani 1 3 d S T P
O5 O -0.2205(13) -0.7824(13) -0.972(2) 0.032(3) Uani 1 1 d . . .
Te1 Te -0.3333 -0.6667 -1.4815(2) 0.0081(5) Uani 1 3 d S T P
O4 O -0.0948(14) -0.9063(14) -1.116(2) 0.031(3) Uani 1 1 d . . .
O1 O -0.407(3) -0.570(4) -1.6113(18) 0.105(11) Uani 1 1 d . . .
O2 O -0.075(2) -0.687(2) -1.260(4) 0.088(9) Uani 1 1 d . . .
O3 O -0.302(2) -0.917(2) -1.280(4) 0.090(9) Uani 1 1 d . . .
Na1 Na -0.1594(5) -0.3213(6) -1.6557(9) 0.0089(11) Uani 1 1 d . . .

loop_
_atom_site_aniso_label
_atom_site_aniso_U_11
_atom_site_aniso_U_22
_atom_site_aniso_U_33
_atom_site_aniso_U_23
_atom_site_aniso_U_13
_atom_site_aniso_U_12
P1 0.0104(17) 0.0082(17) 0.015(2) -0.0016(15) -0.0024(15) 0.0055(14)
Ca1 0.0076(13) 0.0164(14) 0.0118(14) -0.0008(10) -0.0010(9) 0.0044(11)
Ca2 0.043(2) 0.043(2) 0.041(4) 0.000 0.000 0.0215(12)
O5 0.043(7) 0.037(6) 0.022(6) 0.004(8) 0.014(8) 0.026(6)
Te1 0.0083(5) 0.0083(5) 0.0076(7) 0.000 0.000 0.0041(3)
O4 0.029(7) 0.029(7) 0.043(7) -0.006(6) -0.006(6) 0.021(6)
O1 0.22(3) 0.24(3) 0.009(7) 0.017(12) 0.012(12) 0.23(3)
O2 0.078(14) 0.071(13) 0.15(2) 0.088(14) 0.085(15) 0.061(12)
O3 0.068(13) 0.065(12) 0.16(2) -0.080(15) -0.090(15) 0.052(11)
Na1 0.004(2) 0.007(2) 0.015(3) -0.0043(19) -0.005(2) 0.002(2)

loop_
_atom_type_symbol
_atom_type_description
_atom_type_scat_dispersion_real
_atom_type_scat_dispersion_imag
_atom_type_scat_source
Ca Ca 0.2262 0.3064 'International Tables Vol C Tables 4.2.6.8 and 6.1.1.4'
Na Na 0.0362 0.0249 'International Tables Vol C Tables 4.2.6.8 and 6.1.1.4'
O O 0.0106 0.0060 'International Tables Vol C Tables 4.2.6.8 and 6.1.1.4'
P P 0.1023 0.0942 'International Tables Vol C Tables 4.2.6.8 and 6.1.1.4'
Te Te -0.5308 1.6751 'International Tables Vol C Tables 4.2.6.8 and 6.1.1.4'

loop_
_geom_angle_atom_site_label_1
_geom_angle_atom_site_label_2
_geom_angle_atom_site_label_3
_geom_angle
_geom_angle_site_symmetry_1
_geom_angle_site_symmetry_3
Ca1 P1 Ca1 87.36(13) . 5_545
Ca1 P1 Ca2 132.75(13) 5_545 .
Ca1 P1 Ca2 133.48(14) . .
Ca1 P1 Na1 121.95(15) 5_545 5_545
Ca1 P1 Na1 123.25(15) . 5_545
O5 P1 Ca1 46.2(5) . .
O5 P1 Ca1 44.4(5) . 5_545
O5 P1 Ca2 147.5(5) . .
O5 P1 Na1 108.2(5) . 4_545
O5 P1 Na1 151.4(5) . 5_545
O5 P1 Na1 106.1(5) . 6_545
O4 P1 Ca1 114.9(5) . .
O4 P1 Ca1 113.7(6) . 5_545
O4 P1 Ca2 36.2(6) . .
O4 P1 O5 111.4(8) . .
O4 P1 Na1 57.4(5) . 4_545
O4 P1 Na1 55.8(5) . 6_545
O4 P1 Na1 97.1(6) . 5_545
O2 P1 Ca1 134.1(7) . 5_545
O2 P1 Ca1 61.7(12) . .
O2 P1 Ca2 91.6(8) . .
O2 P1 O5 106.3(12) . .
O2 P1 O4 110.1(9) . .
O2 P1 O3 111.3(16) . .
O2 P1 Na1 147.6(11) . 6_545
O2 P1 Na1 63.8(13) . 5_545
O2 P1 Na1 55.7(9) . 4_545
O3 P1 Ca1 66.9(12) . 5_545
O3 P1 Ca1 135.7(7) . .
O3 P1 Ca2 88.0(9) . .
O3 P1 O5 109.3(13) . .
O3 P1 O4 108.4(9) . .
O3 P1 Na1 142.4(12) . 4_545
O3 P1 Na1 56.9(13) . 5_545
O3 P1 Na1 57.7(9) . 6_545
Na1 P1 Ca1 73.26(14) 6_545 5_545
Na1 P1 Ca1 149.01(18) 6_545 .
Na1 P1 Ca1 149.49(17) 4_545 5_545
Na1 P1 Ca1 73.60(14) 4_545 .
Na1 P1 Ca2 59.92(13) 4_545 .
Na1 P1 Ca2 59.51(12) 6_545 .
Na1 P1 Ca2 60.93(18) 5_545 .
Na1 P1 Na1 87.71(16) 6_545 5_545
Na1 P1 Na1 88.55(17) 4_545 5_545
Na1 P1 Na1 111.9(2) 4_545 6_545
P1 Ca1 P1 105.57(15) . 3_445
P1 Ca1 Na1 62.46(12) 3_445 1_556
P1 Ca1 Na1 62.92(13) . 5_546
P1 Ca1 Na1 143.90(14) 3_445 5_546
P1 Ca1 Na1 144.61(14) . 1_556
O5 Ca1 P1 109.7(3) 3_445 .
O5 Ca1 P1 26.7(4) 3_445 3_445
O5 Ca1 P1 109.2(3) . 3_445
O5 Ca1 P1 27.6(3) . .
O5 Ca1 O5 100.3(5) 3_445 .
O5 Ca1 O1 120.4(8) . 2
O5 Ca1 O1 114.4(8) 3_445 2
O5 Ca1 O2 107.0(6) 3_445 .
O5 Ca1 O2 54.6(5) . .
O5 Ca1 O3 53.4(5) 3_445 3_445
O5 Ca1 O3 106.0(5) . 3_445
O5 Ca1 Na1 120.8(3) 3_445 5_546
O5 Ca1 Na1 120.7(3) . 1_556
O5 Ca1 Na1 44.5(4) 3_445 1_556
O5 Ca1 Na1 44.5(4) . 5_546
O1 Ca1 P1 106.7(8) 5_546 .
O1 Ca1 P1 93.5(7) 2 .
O1 Ca1 P1 110.5(8) 5_546 3_445
O1 Ca1 P1 88.8(7) 2 3_445
O1 Ca1 O5 84.3(8) 5_546 3_445
O1 Ca1 O5 80.1(8) 5_546 .
O1 Ca1 O1 146.2(4) 5_546 2
O1 Ca1 O2 69.2(7) 2 .
O1 Ca1 O2 134.4(8) 5_546 .
O1 Ca1 O3 66.5(6) 2 3_445
O1 Ca1 O3 137.7(8) 5_546 3_445
O1 Ca1 Na1 118.0(8) 2 1_556
O1 Ca1 Na1 55.7(9) 5_546 1_556
O1 Ca1 Na1 124.4(8) 2 5_546
O1 Ca1 Na1 50.3(9) 5_546 5_546
O2 Ca1 P1 91.4(4) . 3_445
O2 Ca1 P1 82.5(6) 4_545 3_445
O2 Ca1 P1 27.7(3) . .
O2 Ca1 P1 167.6(5) 4_545 .
O2 Ca1 O5 81.8(5) 4_545 3_445
O2 Ca1 O5 158.1(9) 4_545 .
O2 Ca1 O1 77.1(10) 4_545 2
O2 Ca1 O1 78.4(10) 4_545 5_546
O2 Ca1 O2 145.9(7) 4_545 .
O2 Ca1 O3 92.8(9) 4_545 3_445
O2 Ca1 O3 89.5(7) 4_545 6_655
O2 Ca1 O3 69.3(5) . 3_445
O2 Ca1 Na1 151.5(5) . 1_556
O2 Ca1 Na1 88.4(3) . 5_546
O2 Ca1 Na1 47.5(6) 4_545 1_556
O2 Ca1 Na1 115.8(8) 4_545 5_546
O3 Ca1 P1 166.2(6) 6_655 3_445
O3 Ca1 P1 27.4(3) 3_445 3_445
O3 Ca1 P1 90.7(4) 3_445 .
O3 Ca1 P1 80.7(6) 6_655 .
O3 Ca1 O5 82.2(5) 6_655 .
O3 Ca1 O5 162.1(9) 6_655 3_445
O3 Ca1 O1 78.4(9) 6_655 2
O3 Ca1 O1 78.6(10) 6_655 5_546
O3 Ca1 O2 88.9(9) 6_655 .
O3 Ca1 O3 143.2(8) 6_655 3_445
O3 Ca1 Na1 150.5(4) 3_445 5_546
O3 Ca1 Na1 49.9(6) 6_655 5_546
O3 Ca1 Na1 87.9(3) 3_445 1_556
O3 Ca1 Na1 119.2(8) 6_655 1_556
Na1 Ca1 Na1 105.8(2) 5_546 1_556
Ca2 Ca2 Ca2 180.0 2_445 2_444
Ca2 Ca2 Na1 57.13(16) 2_444 1_545
Ca2 Ca2 Na1 122.87(16) 2_445 1_545
O4 Ca2 Ca2 133.4(4) 2_444 2_445
O4 Ca2 Ca2 133.4(4) 6_654 2_445
O4 Ca2 Ca2 46.6(4) 6_654 2_444
O4 Ca2 Ca2 46.6(4) 4_534 2_444
O4 Ca2 Ca2 135.7(3) 3_435 2_444
O4 Ca2 Ca2 135.7(3) 5_645 2_444
O4 Ca2 Ca2 44.3(3) . 2_445
O4 Ca2 Ca2 44.3(3) 5_645 2_445
O4 Ca2 Ca2 44.3(3) 3_435 2_445
O4 Ca2 Ca2 46.6(4) 2_444 2_444
O4 Ca2 Ca2 133.4(4) 4_534 2_445
O4 Ca2 Ca2 135.7(3) . 2_444
O4 Ca2 O4 77.9(6) 2_444 4_534
O4 Ca2 O4 103.8(3) 6_654 .
O4 Ca2 O4 177.7(6) 6_654 3_435
O4 Ca2 O4 77.9(6) 2_444 6_654
O4 Ca2 O4 103.8(3) 2_444 3_435
O4 Ca2 O4 77.9(6) 4_534 6_654
O4 Ca2 O4 177.7(6) 4_534 .
O4 Ca2 O4 177.7(6) 2_444 5_645
O4 Ca2 O4 74.4(5) 5_645 .
O4 Ca2 O4 74.4(5) . 3_435
O4 Ca2 O4 103.8(3) 4_534 3_435
O4 Ca2 O4 103.8(3) 6_654 5_645
O4 Ca2 O4 74.4(5) 5_645 3_435
O4 Ca2 O4 103.8(3) 2_444 .
O4 Ca2 O4 103.8(3) 4_534 5_645
O4 Ca2 Na1 129.5(3) 6_654 2_545
O4 Ca2 Na1 47.3(3) 2_444 1_545
O4 Ca2 Na1 129.6(3) 6_654 6_545
O4 Ca2 Na1 50.4(3) 5_645 2_545
O4 Ca2 Na1 133.0(3) . 1_545
O4 Ca2 Na1 107.2(4) . 2_545
O4 Ca2 Na1 50.5(3) . 6_545
O4 Ca2 Na1 50.5(3) 3_435 2_545
O4 Ca2 Na1 103.7(5) 6_654 1_545
O4 Ca2 Na1 129.5(3) 2_444 4_545
O4 Ca2 Na1 129.6(3) 2_444 2_545
O4 Ca2 Na1 129.6(4) 4_534 4_545
O4 Ca2 Na1 70.5(3) 4_534 2_545
O4 Ca2 Na1 70.5(3) 6_654 4_545
O4 Ca2 Na1 50.4(3) 3_435 6_545
O4 Ca2 Na1 50.5(3) 5_645 4_545
O4 Ca2 Na1 47.3(4) 4_534 1_545
O4 Ca2 Na1 50.4(3) . 4_545
O4 Ca2 Na1 132.9(3) 5_645 1_545
O4 Ca2 Na1 107.2(4) 3_435 4_545
O4 Ca2 Na1 78.6(3) 3_435 1_545
O4 Ca2 Na1 70.5(3) 2_444 6_545
O4 Ca2 Na1 129.5(4) 4_534 6_545
O4 Ca2 Na1 107.2(4) 5_645 6_545
Na1 Ca2 Ca2 62.92(18) 4_545 2_445
Na1 Ca2 Ca2 117.08(17) 2_545 2_444
Na1 Ca2 Ca2 117.08(17) 4_545 2_444
Na1 Ca2 Ca2 62.92(17) 6_545 2_445
Na1 Ca2 Ca2 62.92(18) 2_545 2_445
Na1 Ca2 Ca2 117.08(18) 6_545 2_444
Na1 Ca2 Na1 100.9(2) 4_545 2_545
Na1 Ca2 Na1 100.9(2) 6_545 2_545
Na1 Ca2 Na1 100.9(2) 4_545 6_545
Na1 Ca2 Na1 82.72(6) 6_545 1_545
Na1 Ca2 Na1 82.72(6) 2_545 1_545
Na1 Ca2 Na1 174.2(3) 4_545 1_545
P1 O5 Ca1 106.2(6) . .
P1 O5 Ca1 108.9(7) . 5_545
P1 O5 Na1 120.9(6) . 5_546
Ca1 O5 Ca1 135.8(5) 5_545 .
Ca1 O5 Na1 92.3(5) 5_545 5_546
Ca1 O5 Na1 92.0(5) . 5_546
Ca1 Te1 Ca1 118.920(18) 2_444 6_554
Ca1 Te1 Ca1 118.919(17) 4_544 2_444
Ca1 Te1 Ca1 118.919(18) 4_544 6_554
O1 Te1 Ca1 35.7(4) . 6_554
O1 Te1 Ca1 122.9(12) . 2_444
O1 Te1 Ca1 122.9(11) 3_445 4_544
O1 Te1 Ca1 35.7(4) 3_445 2_444
O1 Te1 Ca1 122.9(11) 5_545 6_554
O1 Te1 Ca1 115.0(11) 3_445 6_554
O1 Te1 Ca1 35.7(4) 5_545 4_544
O1 Te1 Ca1 115.0(11) 5_545 2_444
O1 Te1 Ca1 115.0(11) . 4_544
O1 Te1 O1 97.9(5) 5_545 .
O1 Te1 O1 97.9(6) 3_445 .
O1 Te1 O1 97.9(5) 5_545 3_445
O1 Te1 Na1 51.0(12) . .
O1 Te1 Na1 51.0(11) 5_545 5_545
O1 Te1 Na1 58.1(12) 5_545 .
O1 Te1 Na1 58.1(12) . 3_445
O1 Te1 Na1 58.1(12) 3_445 5_545
O1 Te1 Na1 129.9(4) 3_445 .
O1 Te1 Na1 129.9(4) . 5_545
O1 Te1 Na1 129.9(4) 5_545 3_445
O1 Te1 Na1 51.0(11) 3_445 3_445
Na1 Te1 Ca1 64.19(10) 5_545 2_444
Na1 Te1 Ca1 64.19(10) 3_445 6_554
Na1 Te1 Ca1 165.44(12) 3_445 4_544
Na1 Te1 Ca1 65.02(10) 5_545 4_544
Na1 Te1 Ca1 65.02(10) . 6_554
Na1 Te1 Ca1 165.45(12) . 2_444
Na1 Te1 Ca1 165.44(12) 5_545 6_554
Na1 Te1 Ca1 65.02(10) 3_445 2_444
Na1 Te1 Ca1 64.19(10) . 4_544
Na1 Te1 Na1 108.37(11) 5_545 .
Na1 Te1 Na1 108.37(11) 5_545 3_445
Na1 Te1 Na1 108.37(10) 3_445 .
P1 O4 Ca2 122.9(8) . .
P1 O4 Ca2 147.9(9) . 2_445
P1 O4 Na1 95.5(6) . 6_545
P1 O4 Na1 93.3(6) . 4_545
Ca2 O4 Ca2 89.2(4) 2_445 .
Ca2 O4 Na1 81.7(4) . 6_545
Ca2 O4 Na1 81.8(4) . 4_545
Ca2 O4 Na1 89.9(5) 2_445 6_545
Ca2 O4 Na1 90.0(4) 2_445 4_545
Na1 O4 Na1 163.5(6) 4_545 6_545
Ca1 O1 Ca1 97.6(5) 3_444 6_554
Ca1 O1 Na1 81.7(9) 3_444 3_445
Ca1 O1 Na1 96.5(10) 6_554 .
Ca1 O1 Na1 86.5(8) 3_444 .
Ca1 O1 Na1 89.5(9) 6_554 3_445
Te1 O1 Ca1 143.2(8) . 3_444
Te1 O1 Ca1 118.2(6) . 6_554
Te1 O1 Na1 97.2(12) . .
Te1 O1 Na1 89.7(12) . 3_445
Na1 O1 Na1 167.4(6) . 3_445
P1 O2 Ca1 90.6(12) . .
P1 O2 Ca1 173.7(13) . 4_544
P1 O2 Na1 95.8(10) . 4_545
Ca1 O2 Ca1 88.8(8) 4_544 .
Ca1 O2 Na1 90.4(7) 4_544 4_545
Na1 O2 Ca1 88.7(10) 4_545 .
P1 O3 Ca1 170.0(18) . 2_444
P1 O3 Ca1 85.8(12) . 5_545
P1 O3 Na1 97.6(14) . 5_545
P1 O3 Na1 94.0(10) . 6_545
Ca1 O3 Ca1 84.6(8) 2_444 5_545
Ca1 O3 Na1 91.0(8) 2_444 5_545
Ca1 O3 Na1 87.7(7) 2_444 6_545
Na1 O3 Ca1 164.7(7) 5_545 5_545
Na1 O3 Ca1 84.6(9) 6_545 5_545
Na1 O3 Na1 110.0(8) 6_545 5_545
P1 Na1 P1 128.1(2) 4_544 2_454
P1 Na1 Ca2 66.53(13) 2_454 2_454
P1 Na1 Ca2 67.09(13) 4_544 2_454
P1 Na1 Te1 114.56(18) 4_544 .
P1 Na1 Te1 114.22(17) 2_454 .
Ca2 Na1 Te1 173.5(2) 2_454 .
O5 Na1 P1 100.8(3) 3_444 2_454
O5 Na1 P1 100.7(3) 3_444 4_544
O5 Na1 Ca2 89.3(3) 3_444 2_454
O5 Na1 Te1 84.2(3) 3_444 .
O5 Na1 O4 116.9(5) 3_444 4_544
O5 Na1 O4 116.8(5) 3_444 2_454
O5 Na1 O1 73.7(4) 3_444 .
O5 Na1 O1 73.1(4) 3_444 5_545
O5 Na1 O2 76.2(5) 3_444 4_544
O5 Na1 O3 75.1(5) 3_444 2_454
O5 Na1 O3 135.3(5) 3_444 3_445
O4 Na1 P1 99.4(3) 4_544 2_454
O4 Na1 P1 100.1(3) 2_454 4_544
O4 Na1 P1 29.3(3) 4_544 4_544
O4 Na1 P1 28.7(3) 2_454 2_454
O4 Na1 Ca2 47.8(3) 4_544 2_454
O4 Na1 Ca2 47.8(3) 2_454 2_454
O4 Na1 Te1 136.4(3) 4_544 .
O4 Na1 Te1 135.6(3) 2_454 .
O4 Na1 O4 71.0(5) 4_544 2_454
O4 Na1 O1 114.2(4) 4_544 5_545
O4 Na1 O1 166.3(4) 2_454 5_545
O4 Na1 O1 113.1(4) 2_454 .
O4 Na1 O1 166.3(5) 4_544 .
O4 Na1 O3 80.8(5) 4_544 3_445
O4 Na1 O3 121.6(6) 4_544 2_454
O4 Na1 O3 55.0(5) 2_454 2_454
O4 Na1 O3 107.7(5) 2_454 3_445
O1 Na1 P1 86.6(3) 5_545 4_544
O1 Na1 P1 145.0(3) 5_545 2_454
O1 Na1 P1 86.3(3) . 2_454
O1 Na1 P1 145.3(4) . 4_544
O1 Na1 Ca2 144.8(3) . 2_454
O1 Na1 Ca2 145.2(3) 5_545 2_454
O1 Na1 Te1 31.9(3) . .
O1 Na1 Te1 32.2(3) 5_545 .
O1 Na1 O1 58.8(6) . 5_545
O1 Na1 O3 85.5(5) . 3_445
O2 Na1 P1 28.5(3) 4_544 4_544
O2 Na1 P1 147.7(7) 4_544 2_454
O2 Na1 Ca2 81.3(6) 4_544 2_454
O2 Na1 Te1 97.6(6) 4_544 .
O2 Na1 O4 56.6(5) 4_544 4_544
O2 Na1 O4 124.4(6) 4_544 2_454
O2 Na1 O1 65.7(6) 4_544 5_545
O2 Na1 O1 122.2(6) 4_544 .
O2 Na1 O3 144.4(9) 4_544 2_454
O2 Na1 O3 82.7(7) 4_544 3_445
O3 Na1 P1 144.8(6) 2_454 4_544
O3 Na1 P1 117.1(4) 3_445 2_454
O3 Na1 P1 74.7(4) 3_445 4_544
O3 Na1 P1 28.2(3) 2_454 2_454
O3 Na1 Ca2 126.0(4) 3_445 2_454
O3 Na1 Ca2 77.8(6) 2_454 2_454
O3 Na1 Te1 99.9(6) 2_454 .
O3 Na1 Te1 59.9(4) 3_445 .
O3 Na1 O1 62.3(4) 3_445 5_545
O3 Na1 O1 68.2(6) 2_454 .
O3 Na1 O1 123.6(5) 2_454 5_545
O3 Na1 O3 132.8(7) 2_454 3_445

loop_
_geom_bond_atom_site_label_1
_geom_bond_atom_site_label_2
_geom_bond_distance
_geom_bond_site_symmetry_2
P1 Ca1 3.186(5) .
P1 Ca1 3.231(5) 5_545
P1 Ca2 3.563(5) .
P1 O5 1.536(14) .
P1 O4 1.514(12) .
P1 O2 1.480(16) .
P1 O3 1.489(15) .
P1 Na1 3.089(6) 4_545
P1 Na1 3.141(6) 6_545
P1 Na1 3.432(7) 5_545
Ca1 P1 3.231(5) 3_445
Ca1 O5 2.395(13) .
Ca1 O5 2.388(12) 3_445
Ca1 O1 2.385(13) 5_546
Ca1 O1 2.413(14) 2
Ca1 O2 2.333(15) 4_545
Ca1 O2 2.81(3) .
Ca1 O3 2.98(3) 3_445
Ca1 O3 2.342(15) 6_655
Ca1 Na1 3.481(6) 1_556
Ca1 Na1 3.476(6) 5_546
Ca2 Ca2 3.44977(15) 2_444
Ca2 Ca2 3.44973(15) 2_445
Ca2 O4 2.408(15) 6_654
Ca2 O4 2.506(15) 3_435
Ca2 O4 2.506(15) .
Ca2 O4 2.408(15) 2_444
Ca2 O4 2.408(15) 4_534
Ca2 O4 2.506(15) 5_645
Ca2 Na1 3.347(7) 2_545
Ca2 Na1 3.347(7) 4_545
Ca2 Na1 3.347(7) 6_545
Ca2 Na1 3.548(7) 1_545
O5 Ca1 2.388(12) 5_545
O5 Na1 2.439(16) 5_546
Te1 Ca1 3.645(3) 6_554
Te1 Ca1 3.645(3) 2_444
Te1 Ca1 3.645(3) 4_544
Te1 O1 1.822(13) 5_545
Te1 O1 1.822(13) .
Te1 O1 1.822(13) 3_445
Te1 Na1 3.422(5) 5_545
Te1 Na1 3.422(6) .
Te1 Na1 3.422(5) 3_445
O4 Ca2 2.408(15) 2_445
O4 Na1 2.610(15) 6_545
O4 Na1 2.606(15) 4_545
O1 Ca1 2.385(13) 3_444
O1 Ca1 2.413(13) 6_554
O1 Na1 2.68(4) .
O1 Na1 2.90(4) 3_445
O2 Ca1 2.333(15) 4_544
O2 Na1 2.57(2) 4_545
O3 Ca1 2.98(3) 5_545
O3 Ca1 2.342(15) 2_444
O3 Na1 2.66(2) 6_545
O3 Na1 2.90(3) 5_545
Na1 P1 3.141(6) 2_454
Na1 P1 3.089(6) 4_544
Na1 Ca2 3.347(7) 2_454
Na1 O5 2.439(16) 3_444
Na1 O4 2.610(15) 2_454
Na1 O4 2.606(15) 4_544
Na1 O1 2.90(4) 5_545
Na1 O2 2.57(2) 4_544
Na1 O3 2.66(2) 2_454
Na1 O3 2.90(3) 3_445
